data_7001337
loop_
_publ_author_name
'Ciganda, Roberto'
'Garralda, Mar\'ia A.'
'Ibarlucea, Lourdes'
'Pinilla, Elena'
'Torres, M. Rosario'

_publ_section_title
;
 New hydridoirida-\b-diketones derived from 8-quinoline-carbaldehyde
 and o-(diphenylphosphino)benzaldehyde
;
_journal_issue 21
_journal_name_full 'Dalton Transactions'
_journal_page_first 4227
_journal_page_last 4235
_journal_paper_doi 10.1039/b902232e
_journal_year 2009
_chemical_formula_moiety 'C68 H50 Ir2 N4 O4 P2, 2(C H4 O), 2(Cl O4), 3(C H Cl3)'
_chemical_formula_sum 'C73 H61 Cl11 Ir2 N4 O14 P2'
_chemical_formula_weight 2054.55
_chemical_name_systematic
;
?
;
_space_group_IT_number 14
_symmetry_cell_setting monoclinic
_symmetry_space_group_name_Hall '-P 2ybc'
_symmetry_space_group_name_H-M 'P 1 21/c 1'
_atom_sites_solution_hydrogens geom
_atom_sites_solution_primary direct
_atom_sites_solution_secondary difmap
_audit_creation_method SHELXL-97
_cell_angle_alpha 90.00
_cell_angle_beta 119.119(2)
_cell_angle_gamma 90.00
_cell_formula_units_Z 2
_cell_length_a 14.3394(13)
_cell_length_b 24.166(2)
_cell_length_c 16.4514(18)
_cell_measurement_temperature 296(2)
_cell_volume 4980.3(8)
_computing_cell_refinement 'Bruker SMART'
_computing_data_collection 'Bruker SMART'
_computing_data_reduction 'Bruker SHELXTL'
_computing_molecular_graphics 'Bruker SHELXTL'
_computing_publication_material 'Bruker SHELXTL'
_computing_structure_refinement 'SHELXL-97 (Sheldrick, 1997)'
_computing_structure_solution 'SHELXS-97 (Sheldrick, 1990)'
_diffrn_ambient_temperature 296(2)
_diffrn_measured_fraction_theta_full 0.986
_diffrn_measured_fraction_theta_max 0.986
_diffrn_measurement_device_type 'CCD area detector'
_diffrn_measurement_method 'phi and omega scans'
_diffrn_radiation_monochromator graphite
_diffrn_radiation_source 'fine-focus sealed tube'
_diffrn_radiation_type MoK\a
_diffrn_radiation_wavelength 0.71073
_diffrn_reflns_av_R_equivalents 0.0882
_diffrn_reflns_av_sigmaI/netI 0.1649
_diffrn_reflns_limit_h_max 17
_diffrn_reflns_limit_h_min -16
_diffrn_reflns_limit_k_max 28
_diffrn_reflns_limit_k_min -26
_diffrn_reflns_limit_l_max 13
_diffrn_reflns_limit_l_min -19
_diffrn_reflns_number 26051
_diffrn_reflns_theta_full 25.00
_diffrn_reflns_theta_max 25.00
_diffrn_reflns_theta_min 1.63
_diffrn_standards_decay_% 20
_exptl_absorpt_coefficient_mu 3.048
_exptl_absorpt_correction_T_max 0.7112
_exptl_absorpt_correction_T_min 0.6578
_exptl_absorpt_correction_type empirical
_exptl_absorpt_process_details SADABS
_exptl_crystal_colour yellow
_exptl_crystal_density_diffrn 1.370
_exptl_crystal_density_method 'not measured'
_exptl_crystal_description prismatic
_exptl_crystal_F_000 2020
_exptl_crystal_size_max 0.15
_exptl_crystal_size_mid 0.13
_exptl_crystal_size_min 0.12
_platon_squeeze_details
;
The final refinement show high values of residual non-modelled electronic
density due to the bad quality of the crystal. Therefore the SQUEEZE program,
was used to calculate the solvent disordered area and to remove its contribution
to the overall intensity data.
;
_refine_diff_density_max 1.232
_refine_diff_density_min -0.973
_refine_diff_density_rms 0.173
_refine_ls_extinction_method none
_refine_ls_goodness_of_fit_ref 0.910
_refine_ls_hydrogen_treatment constr
_refine_ls_matrix_type full
_refine_ls_number_parameters 325
_refine_ls_number_reflns 8645
_refine_ls_number_restraints 1
_refine_ls_restrained_S_all 0.910
_refine_ls_R_factor_all 0.1396
_refine_ls_R_factor_gt 0.0651
_refine_ls_shift/su_max 0.052
_refine_ls_shift/su_mean 0.002
_refine_ls_structure_factor_coef Fsqd
_refine_ls_weighting_details 'calc w=1/[\s^2^(Fo^2^)+(0.0800P)^2^+0.0000P] where P=(Fo^2^+2Fc^2^)/3'
_refine_ls_weighting_scheme calc
_refine_ls_wR_factor_gt 0.1749
_refine_ls_wR_factor_ref 0.1897
_reflns_number_gt 3332
_reflns_number_total 8645
_reflns_threshold_expression >2sigma(I)
_cod_data_source_file b902232e.txt
_cod_data_source_block compound_4
_cod_depositor_comments
;
The following automatic conversions were performed:
'_symmetry_cell_setting' value 'Monoclinic' changed to 'monoclinic'
according to '/home/saulius/struct/CIF-dictionaries/cif_core.dic'
dictionary named 'cif_core.dic' version 2.4.1 from 2010-06-29.

Automatic conversion script
Id: cif_fix_enum 1527 2010-12-29 10:47:43Z saulius 
;
_cod_original_sg_symbol_H-M P2(1)/c
_cod_database_code 7001337

loop_
_symmetry_equiv_pos_as_xyz
'x, y, z'
'-x, y+1/2, -z+1/2'
'-x, -y, -z'
'x, -y-1/2, z-1/2'

loop_
_atom_site_label
_atom_site_type_symbol
_atom_site_fract_x
_atom_site_fract_y
_atom_site_fract_z
_atom_site_U_iso_or_equiv
_atom_site_adp_type
_atom_site_occupancy
_atom_site_symmetry_multiplicity
_atom_site_calc_flag
_atom_site_refinement_flags
_atom_site_disorder_assembly
_atom_site_disorder_group
Ir1 Ir 0.59665(4) 0.99870(3) 0.63500(3) 0.03943(18) Uani 1 1 d . . .
P1 P 0.7720(3) 0.99056(19) 0.7290(3) 0.0592(12) Uani 1 1 d . . .
O1 O 0.4279(7) 1.0038(4) 0.5524(6) 0.053(2) Uani 1 1 d . . .
O2 O 0.6383(9) 1.1086(4) 0.5966(9) 0.081(4) Uani 1 1 d . . .
C1 C 0.6312(10) 1.0005(7) 0.5342(9) 0.047(3) Uani 1 1 d . . .
C2 C 0.7486(10) 1.0049(8) 0.5594(10) 0.060(4) Uani 1 1 d . . .
C3 C 0.8261(11) 1.0050(7) 0.6553(11) 0.068(4) Uani 1 1 d . . .
C4 C 0.9315(12) 1.0184(6) 0.6807(10) 0.058(4) Uani 1 1 d . . .
H4 H 0.9832 1.0182 0.7432 0.069 Uiso 1 1 calc R . .
C5 C 0.9600(13) 1.0319(8) 0.6142(12) 0.086(6) Uani 1 1 d . . .
H5 H 1.0298 1.0423 0.6319 0.103 Uiso 1 1 calc R . .
C6 C 0.8865(14) 1.0300(8) 0.5241(12) 0.093(7) Uani 1 1 d . . .
H6 H 0.9068 1.0378 0.4795 0.112 Uiso 1 1 calc R . .
C7 C 0.7788(15) 1.0163(8) 0.4947(14) 0.097(7) Uani 1 1 d . . .
H7 H 0.7291 1.0153 0.4316 0.116 Uiso 1 1 calc R . .
C8 C 0.8350(8) 1.0356(5) 0.8320(9) 0.083(7) Uani 1 1 d G . .
C9 C 0.8596(9) 1.0176(5) 0.9205(12) 0.106(8) Uani 1 1 d G . .
H9 H 0.8514 0.9805 0.9306 0.127 Uiso 1 1 calc R . .
C10 C 0.8965(10) 1.0551(8) 0.9937(8) 0.142(11) Uani 1 1 d G . .
H10 H 0.9130 1.0430 1.0529 0.171 Uiso 1 1 calc R . .
C11 C 0.9088(10) 1.1105(7) 0.9785(9) 0.175(15) Uani 1 1 d G . .
H11 H 0.9335 1.1356 1.0276 0.210 Uiso 1 1 calc R . .
C12 C 0.8842(10) 1.1285(4) 0.8901(11) 0.110(8) Uani 1 1 d G . .
H12 H 0.8924 1.1656 0.8799 0.132 Uiso 1 1 calc R . .
C13 C 0.8473(9) 1.0910(5) 0.8168(8) 0.083(6) Uani 1 1 d G . .
H13 H 0.8308 1.1031 0.7576 0.100 Uiso 1 1 calc R . .
C14 C 0.8182(10) 0.9194(4) 0.7713(8) 0.083(6) Uani 1 1 d G . .
C15 C 0.8938(9) 0.8944(6) 0.7537(8) 0.078(5) Uani 1 1 d G . .
H15 H 0.9247 0.9143 0.7244 0.093 Uiso 1 1 calc R . .
C16 C 0.9232(9) 0.8397(6) 0.7796(9) 0.102(7) Uani 1 1 d G . .
H16 H 0.9738 0.8230 0.7678 0.123 Uiso 1 1 calc R . .
C17 C 0.8771(11) 0.8100(4) 0.8233(9) 0.122(10) Uani 1 1 d G . .
H17 H 0.8968 0.7734 0.8406 0.147 Uiso 1 1 calc R . .
C18 C 0.8014(11) 0.8350(5) 0.8410(8) 0.099(7) Uani 1 1 d G . .
H18 H 0.7706 0.8151 0.8702 0.119 Uiso 1 1 calc R . .
C19 C 0.7720(8) 0.8897(5) 0.8150(8) 0.083(6) Uani 1 1 d G . .
H19 H 0.7214 0.9064 0.8268 0.100 Uiso 1 1 calc R . .
C20 C 0.6024(13) 1.0772(7) 0.6335(12) 0.075(6) Uani 1 1 d . . .
C21 C 0.5841(12) 1.1072(6) 0.7092(11) 0.058(4) Uani 1 1 d . . .
C22 C 0.5606(11) 1.0714(6) 0.7666(10) 0.050(4) Uani 1 1 d . . .
N1 N 0.5631(9) 1.0150(4) 0.7519(7) 0.044(3) Uani 1 1 d . . .
C23 C 0.5503(12) 0.9792(6) 0.8052(9) 0.052(4) Uani 1 1 d . . .
H23 H 0.5524 0.9414 0.7957 0.062 Uiso 1 1 calc R . .
C24 C 0.5329(14) 0.9996(8) 0.8790(11) 0.090(6) Uani 1 1 d . . .
H24 H 0.5208 0.9742 0.9153 0.108 Uiso 1 1 calc R . .
C25 C 0.5333(15) 1.0546(7) 0.8977(12) 0.081(6) Uani 1 1 d . . .
H25 H 0.5261 1.0670 0.9479 0.097 Uiso 1 1 calc R . .
C26 C 0.5453(13) 1.0922(6) 0.8369(11) 0.061(4) Uani 1 1 d . . .
C27 C 0.5460(17) 1.1454(7) 0.8508(13) 0.105(8) Uani 1 1 d . . .
H27 H 0.5332 1.1592 0.8972 0.127 Uiso 1 1 calc R . .
C28 C 0.5672(19) 1.1825(8) 0.7924(17) 0.136(10) Uani 1 1 d . . .
H28 H 0.5722 1.2203 0.8041 0.163 Uiso 1 1 calc R . .
C29 C 0.5806(14) 1.1616(6) 0.7163(12) 0.073(5) Uani 1 1 d . . .
H29 H 0.5866 1.1852 0.6745 0.088 Uiso 1 1 calc R . .
N2 N 0.5592(9) 0.9081(3) 0.6186(7) 0.068(4) Uani 1 1 d G . .
C30 C 0.6116(8) 0.8730(5) 0.5871(7) 0.070(5) Uani 1 1 d G . .
H30 H 0.6670 0.8864 0.5787 0.084 Uiso 1 1 calc R . .
C31 C 0.5811(11) 0.8178(4) 0.5683(9) 0.208(18) Uani 1 1 d G . .
H31 H 0.6161 0.7944 0.5472 0.250 Uiso 1 1 calc R . .
C32 C 0.4981(12) 0.7978(4) 0.5809(11) 0.42(5) Uani 1 1 d G . .
H32 H 0.4777 0.7609 0.5683 0.510 Uiso 1 1 calc R . .
C33 C 0.4457(10) 0.8329(5) 0.6124(10) 0.119(9) Uani 1 1 d G . .
H33 H 0.3903 0.8195 0.6208 0.143 Uiso 1 1 calc R . .
C34 C 0.4762(10) 0.8881(5) 0.6312(8) 0.113(8) Uani 1 1 d G . .
H34 H 0.4412 0.9115 0.6523 0.135 Uiso 1 1 calc R . .
Cl1 Cl 0.5130 0.8247 0.8946 0.103 Uiso 1 1 d . . .
O3 O 0.4836 0.8656 0.9422 0.166 Uiso 1 1 d . . .
O4 O 0.5894 0.8550 0.8831 0.199 Uiso 1 1 d . . .
O5 O 0.4348 0.8043 0.8165 0.228 Uiso 1 1 d . . .
O6 O 0.5830 0.7808 0.9475 0.338 Uiso 1 1 d . . .
O7 O 0.7182 0.7000 0.8956 0.196 Uiso 1 1 d D . .
H7A H 0.6817 0.7218 0.9096 0.294 Uiso 1 1 d R . .
C38 C 0.8223 0.7004 0.9777 0.253 Uiso 1 1 d D . .
H38A H 0.8403 0.7375 1.0009 0.380 Uiso 1 1 calc R . .
H38B H 0.8745 0.6867 0.9621 0.380 Uiso 1 1 calc R . .
H38C H 0.8212 0.6772 1.0246 0.380 Uiso 1 1 calc R . .

loop_
_atom_site_aniso_label
_atom_site_aniso_U_11
_atom_site_aniso_U_22
_atom_site_aniso_U_33
_atom_site_aniso_U_23
_atom_site_aniso_U_13
_atom_site_aniso_U_12
Ir1 0.0485(3) 0.0401(3) 0.0333(3) -0.0019(4) 0.0228(2) -0.0012(4)
P1 0.062(2) 0.075(3) 0.045(2) -0.002(2) 0.028(2) 0.003(3)
O1 0.063(6) 0.057(6) 0.037(5) 0.006(7) 0.023(5) -0.005(7)
O2 0.104(10) 0.055(7) 0.096(10) -0.005(7) 0.057(9) -0.011(7)
C1 0.055(8) 0.036(7) 0.043(8) 0.007(11) 0.016(7) -0.011(11)
C2 0.038(8) 0.088(11) 0.051(9) 0.006(12) 0.019(7) -0.010(12)
C3 0.038(8) 0.088(12) 0.067(10) 0.010(13) 0.018(8) 0.018(12)
C4 0.050(10) 0.075(12) 0.041(9) -0.016(7) 0.017(8) -0.009(8)
C5 0.037(11) 0.159(18) 0.055(12) -0.014(12) 0.018(10) -0.017(10)
C6 0.059(13) 0.164(18) 0.062(13) 0.046(12) 0.033(11) -0.004(11)
C7 0.088(13) 0.14(2) 0.113(15) -0.015(13) 0.092(13) -0.013(12)
C8 0.019(9) 0.086(14) 0.104(16) -0.043(12) -0.001(10) 0.020(9)
C9 0.047(11) 0.18(2) 0.073(14) 0.011(16) 0.013(11) -0.042(13)
C10 0.12(2) 0.21(3) 0.044(14) 0.009(18) -0.005(14) 0.09(2)
C11 0.085(18) 0.16(3) 0.14(3) -0.03(2) -0.057(17) 0.064(19)
C12 0.102(17) 0.074(14) 0.093(17) -0.041(13) 0.000(14) -0.021(12)
C13 0.101(15) 0.060(11) 0.118(18) -0.045(12) 0.077(15) -0.039(11)
C14 0.093(15) 0.033(10) 0.077(15) 0.016(9) 0.006(12) 0.005(10)
C15 0.075(13) 0.102(15) 0.059(12) -0.009(11) 0.035(11) 0.013(11)
C16 0.15(2) 0.091(16) 0.078(15) 0.003(12) 0.060(15) 0.045(15)
C17 0.15(2) 0.061(13) 0.090(17) -0.009(12) 0.004(15) 0.052(14)
C18 0.14(2) 0.079(14) 0.067(14) 0.027(11) 0.039(14) 0.024(14)
C19 0.102(15) 0.088(14) 0.077(14) 0.032(11) 0.057(12) 0.011(12)
C20 0.087(13) 0.092(13) 0.074(12) 0.069(11) 0.062(11) 0.032(11)
C21 0.060(11) 0.065(11) 0.045(10) -0.006(8) 0.021(9) -0.003(9)
C22 0.054(10) 0.064(10) 0.041(9) 0.009(8) 0.031(8) -0.004(8)
N1 0.057(8) 0.046(8) 0.028(6) 0.005(5) 0.021(6) 0.001(5)
C23 0.075(11) 0.061(9) 0.025(8) 0.002(6) 0.028(8) -0.001(7)
C24 0.131(15) 0.101(14) 0.081(12) 0.057(15) 0.087(12) 0.036(16)
C25 0.134(18) 0.064(12) 0.066(13) -0.002(10) 0.064(13) 0.013(12)
C26 0.081(13) 0.039(9) 0.064(11) -0.018(8) 0.038(10) -0.015(8)
C27 0.21(2) 0.056(11) 0.115(17) -0.048(11) 0.132(18) -0.016(13)
C28 0.22(3) 0.070(14) 0.19(3) -0.054(16) 0.15(2) -0.005(16)
C29 0.118(15) 0.039(9) 0.079(13) 0.001(9) 0.062(12) -0.005(10)
N2 0.112(13) 0.034(7) 0.071(10) 0.031(7) 0.056(10) 0.024(8)
C30 0.092(14) 0.062(11) 0.040(10) -0.005(9) 0.020(10) 0.030(10)
C31 0.26(3) 0.14(2) 0.075(17) -0.073(16) -0.031(19) 0.12(2)
C32 0.19(4) 0.30(5) 0.83(11) 0.43(7) 0.28(5) 0.12(3)
C33 0.15(2) 0.046(12) 0.16(2) -0.012(13) 0.074(18) 0.018(13)
C34 0.20(3) 0.077(15) 0.079(15) 0.028(12) 0.085(18) 0.052(16)

loop_
_atom_type_symbol
_atom_type_description
_atom_type_scat_dispersion_real
_atom_type_scat_dispersion_imag
_atom_type_scat_source
C C 0.0033 0.0016 'International Tables Vol C Tables 4.2.6.8 and 6.1.1.4'
H H 0.0000 0.0000 'International Tables Vol C Tables 4.2.6.8 and 6.1.1.4'
N N 0.0061 0.0033 'International Tables Vol C Tables 4.2.6.8 and 6.1.1.4'
O O 0.0106 0.0060 'International Tables Vol C Tables 4.2.6.8 and 6.1.1.4'
P P 0.1023 0.0942 'International Tables Vol C Tables 4.2.6.8 and 6.1.1.4'
Cl Cl 0.1484 0.1585 'International Tables Vol C Tables 4.2.6.8 and 6.1.1.4'
Ir Ir -1.4442 7.9887 'International Tables Vol C Tables 4.2.6.8 and 6.1.1.4'

loop_
_geom_angle_atom_site_label_1
_geom_angle_atom_site_label_2
_geom_angle_atom_site_label_3
_geom_angle
_geom_angle_site_symmetry_1
_geom_angle_site_symmetry_3
_geom_angle_publ_flag
C1 Ir1 C20 86.3(7) . . ?
C1 Ir1 O1 97.9(4) . . ?
C20 Ir1 O1 88.7(6) . . ?
C1 Ir1 N2 93.7(5) . . ?
C20 Ir1 N2 169.8(6) . . ?
O1 Ir1 N2 81.2(4) . . ?
C1 Ir1 N1 168.5(5) . . ?
C20 Ir1 N1 82.2(5) . . ?
O1 Ir1 N1 83.4(4) . . ?
N2 Ir1 N1 97.8(4) . . ?
C1 Ir1 P1 85.6(4) . . ?
C20 Ir1 P1 93.2(5) . . ?
O1 Ir1 P1 176.1(3) . . ?
N2 Ir1 P1 96.9(3) . . ?
N1 Ir1 P1 93.5(3) . . ?
C3 P1 C14 104.2(7) . . ?
C3 P1 C8 109.5(7) . . ?
C14 P1 C8 106.1(6) . . ?
C3 P1 Ir1 103.4(5) . . ?
C14 P1 Ir1 114.8(4) . . ?
C8 P1 Ir1 118.0(4) . . ?
C1 O1 Ir1 130.5(8) 3_676 . ?
O1 C1 C2 111.1(11) 3_676 . ?
O1 C1 Ir1 130.6(9) 3_676 . ?
C2 C1 Ir1 118.2(9) . . ?
C7 C2 C3 119.6(14) . . ?
C7 C2 C1 122.0(14) . . ?
C3 C2 C1 117.7(12) . . ?
C2 C3 C4 118.7(14) . . ?
C2 C3 P1 113.3(10) . . ?
C4 C3 P1 128.0(12) . . ?
C5 C4 C3 120.9(15) . . ?
C5 C4 H4 119.6 . . ?
C3 C4 H4 119.6 . . ?
C6 C5 C4 119.5(16) . . ?
C6 C5 H5 120.3 . . ?
C4 C5 H5 120.3 . . ?
C5 C6 C7 121.8(16) . . ?
C5 C6 H6 119.1 . . ?
C7 C6 H6 119.1 . . ?
C2 C7 C6 119.4(18) . . ?
C2 C7 H7 120.3 . . ?
C6 C7 H7 120.3 . . ?
C9 C8 C13 120.0 . . ?
C9 C8 P1 122.7(10) . . ?
C13 C8 P1 117.0(9) . . ?
C10 C9 C8 120.0 . . ?
C10 C9 H9 120.0 . . ?
C8 C9 H9 120.0 . . ?
C11 C10 C9 120.0 . . ?
C11 C10 H10 120.0 . . ?
C9 C10 H10 120.0 . . ?
C10 C11 C12 120.0 . . ?
C10 C11 H11 120.0 . . ?
C12 C11 H11 120.0 . . ?
C11 C12 C13 120.0 . . ?
C11 C12 H12 120.0 . . ?
C13 C12 H12 120.0 . . ?
C12 C13 C8 120.0 . . ?
C12 C13 H13 120.0 . . ?
C8 C13 H13 120.0 . . ?
C15 C14 C19 120.0 . . ?
C15 C14 P1 119.8(9) . . ?
C19 C14 P1 120.1(9) . . ?
C16 C15 C14 120.0 . . ?
C16 C15 H15 120.0 . . ?
C14 C15 H15 120.0 . . ?
C15 C16 C17 120.0 . . ?
C15 C16 H16 120.0 . . ?
C17 C16 H16 120.0 . . ?
C18 C17 C16 120.0 . . ?
C18 C17 H17 120.0 . . ?
C16 C17 H17 120.0 . . ?
C17 C18 C19 120.0 . . ?
C17 C18 H18 120.0 . . ?
C19 C18 H18 120.0 . . ?
C18 C19 C14 120.0 . . ?
C18 C19 H19 120.0 . . ?
C14 C19 H19 120.0 . . ?
O2 C20 C21 112.1(17) . . ?
O2 C20 Ir1 130.9(14) . . ?
C21 C20 Ir1 115.2(10) . . ?
C29 C21 C22 120.7(15) . . ?
C29 C21 C20 123.9(15) . . ?
C22 C21 C20 115.2(13) . . ?
N1 C22 C26 122.3(12) . . ?
N1 C22 C21 116.4(13) . . ?
C26 C22 C21 121.2(14) . . ?
C22 N1 C23 120.6(11) . . ?
C22 N1 Ir1 111.0(8) . . ?
C23 N1 Ir1 128.4(9) . . ?
N1 C23 C24 118.6(14) . . ?
N1 C23 H23 120.7 . . ?
C24 C23 H23 120.7 . . ?
C25 C24 C23 122.7(14) . . ?
C25 C24 H24 118.7 . . ?
C23 C24 H24 118.7 . . ?
C24 C25 C26 116.9(14) . . ?
C24 C25 H25 121.6 . . ?
C26 C25 H25 121.6 . . ?
C22 C26 C27 121.1(16) . . ?
C22 C26 C25 118.9(14) . . ?
C27 C26 C25 119.9(16) . . ?
C28 C27 C26 118.7(15) . . ?
C28 C27 H27 120.7 . . ?
C26 C27 H27 120.7 . . ?
C27 C28 C29 121.1(16) . . ?
C27 C28 H28 119.5 . . ?
C29 C28 H28 119.5 . . ?
C21 C29 C28 116.7(16) . . ?
C21 C29 H29 121.6 . . ?
C28 C29 H29 121.7 . . ?
C30 N2 C34 120.0 . . ?
C30 N2 Ir1 120.0(7) . . ?
C34 N2 Ir1 119.7(7) . . ?
C31 C30 N2 120.0 . . ?
C31 C30 H30 120.0 . . ?
N2 C30 H30 120.0 . . ?
C30 C31 C32 120.0 . . ?
C30 C31 H31 120.0 . . ?
C32 C31 H31 120.0 . . ?
C33 C32 C31 120.0 . . ?
C33 C32 H32 120.0 . . ?
C31 C32 H32 120.0 . . ?
C32 C33 C34 120.0 . . ?
C32 C33 H33 120.0 . . ?
C34 C33 H33 120.0 . . ?
C33 C34 N2 120.0 . . ?
C33 C34 H34 120.0 . . ?
N2 C34 H34 120.0 . . ?
O5 Cl1 O4 114.2 . . ?
O5 Cl1 O6 109.2 . . ?
O4 Cl1 O6 96.1 . . ?
O5 Cl1 O3 116.5 . . ?
O4 Cl1 O3 99.7 . . ?
O6 Cl1 O3 118.9 . . ?
C38 O7 H7A 103.6 . . ?
O7 C38 H38A 109.5 . . ?
O7 C38 H38B 109.5 . . ?
H38A C38 H38B 109.5 . . ?
O7 C38 H38C 109.5 . . ?
H38A C38 H38C 109.5 . . ?
H38B C38 H38C 109.5 . . ?

loop_
_geom_bond_atom_site_label_1
_geom_bond_atom_site_label_2
_geom_bond_distance
_geom_bond_site_symmetry_2
_geom_bond_publ_flag
Ir1 C1 1.949(13) . ?
Ir1 C20 1.899(17) . ?
Ir1 O1 2.125(9) . ?
Ir1 N2 2.239(8) . ?
Ir1 N1 2.232(10) . ?
Ir1 P1 2.229(4) . ?
P1 C3 1.763(16) . ?
P1 C14 1.852(10) . ?
P1 C8 1.839(11) . ?
O1 C1 1.259(13) 3_676 ?
O2 C20 1.230(15) . ?
C1 O1 1.259(13) 3_676 ?
C1 C2 1.529(17) . ?
C2 C7 1.359(18) . ?
C2 C3 1.421(18) . ?
C3 C4 1.396(18) . ?
C4 C5 1.38(2) . ?
C4 H4 0.9300 . ?
C5 C6 1.34(2) . ?
C5 H5 0.9300 . ?
C6 C7 1.41(2) . ?
C6 H6 0.9300 . ?
C7 H7 0.9300 . ?
C8 C9 1.3900 . ?
C8 C13 1.3900 . ?
C9 C10 1.3900 . ?
C9 H9 0.9300 . ?
C10 C11 1.3900 . ?
C10 H10 0.9300 . ?
C11 C12 1.3900 . ?
C11 H11 0.9300 . ?
C12 C13 1.3900 . ?
C12 H12 0.9300 . ?
C13 H13 0.9300 . ?
C14 C15 1.3900 . ?
C14 C19 1.3900 . ?
C15 C16 1.3900 . ?
C15 H15 0.9300 . ?
C16 C17 1.3900 . ?
C16 H16 0.9300 . ?
C17 C18 1.3900 . ?
C17 H17 0.9300 . ?
C18 C19 1.3900 . ?
C18 H18 0.9300 . ?
C19 H19 0.9300 . ?
C20 C21 1.57(2) . ?
C21 C29 1.322(18) . ?
C21 C22 1.436(18) . ?
C22 N1 1.388(16) . ?
C22 C26 1.374(18) . ?
N1 C23 1.306(15) . ?
C23 C24 1.440(18) . ?
C23 H23 0.9300 . ?
C24 C25 1.36(2) . ?
C24 H24 0.9300 . ?
C25 C26 1.42(2) . ?
C25 H25 0.9300 . ?
C26 C27 1.305(19) . ?
C27 C28 1.45(2) . ?
C27 H27 0.9300 . ?
C28 C29 1.45(2) . ?
C28 H28 0.9300 . ?
C29 H29 0.9300 . ?
N2 C30 1.3900 . ?
N2 C34 1.3900 . ?
C30 C31 1.3900 . ?
C30 H30 0.9300 . ?
C31 C32 1.3900 . ?
C31 H31 0.9300 . ?
C32 C33 1.3900 . ?
C32 H32 0.9300 . ?
C33 C34 1.3900 . ?
C33 H33 0.9300 . ?
C34 H34 0.9300 . ?
Cl1 O5 1.3230 . ?
Cl1 O4 1.4051 . ?
Cl1 O6 1.4280 . ?
Cl1 O3 1.4461 . ?
O7 C38 1.4458 . ?
O7 H7A 0.8496 . ?
C38 H38A 0.9600 . ?
C38 H38B 0.9600 . ?
C38 H38C 0.9600 . ?

loop_
_geom_hbond_atom_site_label_D
_geom_hbond_atom_site_label_H
_geom_hbond_atom_site_label_A
_geom_hbond_distance_DH
_geom_hbond_distance_HA
_geom_hbond_distance_DA
_geom_hbond_angle_DHA
_geom_hbond_site_symmetry_A
O7 H7A O6 0.85 2.30 3.147 180.0 .

loop_
_geom_torsion_atom_site_label_1
_geom_torsion_atom_site_label_2
_geom_torsion_atom_site_label_3
_geom_torsion_atom_site_label_4
_geom_torsion
_geom_torsion_site_symmetry_1
_geom_torsion_site_symmetry_2
_geom_torsion_site_symmetry_3
_geom_torsion_site_symmetry_4
_geom_torsion_publ_flag
C1 Ir1 P1 C3 11.4(8) . . . . ?
C20 Ir1 P1 C3 -74.7(8) . . . . ?
O1 Ir1 P1 C3 166(5) . . . . ?
N2 Ir1 P1 C3 104.6(7) . . . . ?
N1 Ir1 P1 C3 -157.1(7) . . . . ?
C1 Ir1 P1 C14 -101.5(7) . . . . ?
C20 Ir1 P1 C14 172.5(7) . . . . ?
O1 Ir1 P1 C14 54(5) . . . . ?
N2 Ir1 P1 C14 -8.3(6) . . . . ?
N1 Ir1 P1 C14 90.1(5) . . . . ?
C1 Ir1 P1 C8 132.3(7) . . . . ?
C20 Ir1 P1 C8 46.2(7) . . . . ?
O1 Ir1 P1 C8 -73(5) . . . . ?
N2 Ir1 P1 C8 -134.5(6) . . . . ?
N1 Ir1 P1 C8 -36.2(6) . . . . ?
C1 Ir1 O1 C1 10.8(19) . . . 3_676 ?
C20 Ir1 O1 C1 96.9(15) . . . 3_676 ?
N2 Ir1 O1 C1 -81.8(15) . . . 3_676 ?
N1 Ir1 O1 C1 179.2(15) . . . 3_676 ?
P1 Ir1 O1 C1 -144(4) . . . 3_676 ?
C20 Ir1 C1 O1 -99.0(18) . . . 3_676 ?
O1 Ir1 C1 O1 -10.8(19) . . . 3_676 ?
N2 Ir1 C1 O1 70.8(17) . . . 3_676 ?
N1 Ir1 C1 O1 -106(2) . . . 3_676 ?
P1 Ir1 C1 O1 167.5(17) . . . 3_676 ?
C20 Ir1 C1 C2 84.5(13) . . . . ?
O1 Ir1 C1 C2 172.6(12) . . . . ?
N2 Ir1 C1 C2 -105.7(13) . . . . ?
N1 Ir1 C1 C2 77(3) . . . . ?
P1 Ir1 C1 C2 -9.0(12) . . . . ?
O1 C1 C2 C7 15(3) 3_676 . . . ?
Ir1 C1 C2 C7 -167.9(15) . . . . ?
O1 C1 C2 C3 -174.5(17) 3_676 . . . ?
Ir1 C1 C2 C3 3(2) . . . . ?
C7 C2 C3 C4 2(3) . . . . ?
C1 C2 C3 C4 -169.1(15) . . . . ?
C7 C2 C3 P1 178.8(14) . . . . ?
C1 C2 C3 P1 8(2) . . . . ?
C14 P1 C3 C2 107.1(14) . . . . ?
C8 P1 C3 C2 -139.7(13) . . . . ?
Ir1 P1 C3 C2 -13.2(15) . . . . ?
C14 P1 C3 C4 -76.0(17) . . . . ?
C8 P1 C3 C4 37.1(18) . . . . ?
Ir1 P1 C3 C4 163.7(15) . . . . ?
C2 C3 C4 C5 1(3) . . . . ?
P1 C3 C4 C5 -176.0(14) . . . . ?
C3 C4 C5 C6 -3(3) . . . . ?
C4 C5 C6 C7 2(3) . . . . ?
C3 C2 C7 C6 -2(3) . . . . ?
C1 C2 C7 C6 168.4(17) . . . . ?
C5 C6 C7 C2 0(3) . . . . ?
C3 P1 C8 C9 -142.5(8) . . . . ?
C14 P1 C8 C9 -30.6(8) . . . . ?
Ir1 P1 C8 C9 99.8(7) . . . . ?
C3 P1 C8 C13 44.3(8) . . . . ?
C14 P1 C8 C13 156.2(7) . . . . ?
Ir1 P1 C8 C13 -73.5(7) . . . . ?
C13 C8 C9 C10 0.0 . . . . ?
P1 C8 C9 C10 -173.1(8) . . . . ?
C8 C9 C10 C11 0.0 . . . . ?
C9 C10 C11 C12 0.0 . . . . ?
C10 C11 C12 C13 0.0 . . . . ?
C11 C12 C13 C8 0.0 . . . . ?
C9 C8 C13 C12 0.0 . . . . ?
P1 C8 C13 C12 173.5(8) . . . . ?
C3 P1 C14 C15 9.6(9) . . . . ?
C8 P1 C14 C15 -105.9(7) . . . . ?
Ir1 P1 C14 C15 121.9(6) . . . . ?
C3 P1 C14 C19 -165.9(8) . . . . ?
C8 P1 C14 C19 78.5(7) . . . . ?
Ir1 P1 C14 C19 -53.6(7) . . . . ?
C19 C14 C15 C16 0.0 . . . . ?
P1 C14 C15 C16 -175.6(8) . . . . ?
C14 C15 C16 C17 0.0 . . . . ?
C15 C16 C17 C18 0.0 . . . . ?
C16 C17 C18 C19 0.0 . . . . ?
C17 C18 C19 C14 0.0 . . . . ?
C15 C14 C19 C18 0.0 . . . . ?
P1 C14 C19 C18 175.6(8) . . . . ?
C1 Ir1 C20 O2 -14.0(18) . . . . ?
O1 Ir1 C20 O2 -112.0(18) . . . . ?
N2 Ir1 C20 O2 -105(3) . . . . ?
N1 Ir1 C20 O2 164.5(19) . . . . ?
P1 Ir1 C20 O2 71.4(18) . . . . ?
C1 Ir1 C20 C21 -177.6(12) . . . . ?
O1 Ir1 C20 C21 84.4(12) . . . . ?
N2 Ir1 C20 C21 92(3) . . . . ?
N1 Ir1 C20 C21 0.9(11) . . . . ?
P1 Ir1 C20 C21 -92.2(12) . . . . ?
O2 C20 C21 C29 16(2) . . . . ?
Ir1 C20 C21 C29 -177.0(14) . . . . ?
O2 C20 C21 C22 -169.4(14) . . . . ?
Ir1 C20 C21 C22 -2.7(19) . . . . ?
C29 C21 C22 N1 178.0(15) . . . . ?
C20 C21 C22 N1 4(2) . . . . ?
C29 C21 C22 C26 -7(3) . . . . ?
C20 C21 C22 C26 178.5(15) . . . . ?
C26 C22 N1 C23 0(2) . . . . ?
C21 C22 N1 C23 175.1(13) . . . . ?
C26 C22 N1 Ir1 -177.6(12) . . . . ?
C21 C22 N1 Ir1 -2.7(16) . . . . ?
C1 Ir1 N1 C22 8(3) . . . . ?
C20 Ir1 N1 C22 0.9(10) . . . . ?
O1 Ir1 N1 C22 -88.6(9) . . . . ?
N2 Ir1 N1 C22 -168.8(9) . . . . ?
P1 Ir1 N1 C22 93.7(9) . . . . ?
C1 Ir1 N1 C23 -169(2) . . . . ?
C20 Ir1 N1 C23 -176.7(13) . . . . ?
O1 Ir1 N1 C23 93.8(12) . . . . ?
N2 Ir1 N1 C23 13.6(12) . . . . ?
P1 Ir1 N1 C23 -83.9(12) . . . . ?
C22 N1 C23 C24 0(2) . . . . ?
Ir1 N1 C23 C24 177.8(11) . . . . ?
N1 C23 C24 C25 -3(3) . . . . ?
C23 C24 C25 C26 4(3) . . . . ?
N1 C22 C26 C27 178.2(17) . . . . ?
C21 C22 C26 C27 4(3) . . . . ?
N1 C22 C26 C25 1(2) . . . . ?
C21 C22 C26 C25 -173.5(15) . . . . ?
C24 C25 C26 C22 -3(3) . . . . ?
C24 C25 C26 C27 179.8(19) . . . . ?
C22 C26 C27 C28 -2(3) . . . . ?
C25 C26 C27 C28 175(2) . . . . ?
C26 C27 C28 C29 4(4) . . . . ?
C22 C21 C29 C28 8(3) . . . . ?
C20 C21 C29 C28 -177.7(17) . . . . ?
C27 C28 C29 C21 -7(3) . . . . ?
C1 Ir1 N2 C30 30.6(7) . . . . ?
C20 Ir1 N2 C30 121(3) . . . . ?
O1 Ir1 N2 C30 128.0(6) . . . . ?
N1 Ir1 N2 C30 -150.0(6) . . . . ?
P1 Ir1 N2 C30 -55.4(6) . . . . ?
C1 Ir1 N2 C34 -143.1(7) . . . . ?
C20 Ir1 N2 C34 -53(3) . . . . ?
O1 Ir1 N2 C34 -45.7(6) . . . . ?
N1 Ir1 N2 C34 36.3(6) . . . . ?
P1 Ir1 N2 C34 130.8(6) . . . . ?
C34 N2 C30 C31 0.0 . . . . ?
Ir1 N2 C30 C31 -173.7(8) . . . . ?
N2 C30 C31 C32 0.0 . . . . ?
C30 C31 C32 C33 0.0 . . . . ?
C31 C32 C33 C34 0.0 . . . . ?
C32 C33 C34 N2 0.0 . . . . ?
C30 N2 C34 C33 0.0 . . . . ?
Ir1 N2 C34 C33 173.7(8) . . . . ?

loop_
_platon_squeeze_void_nr
_platon_squeeze_void_average_x
_platon_squeeze_void_average_y
_platon_squeeze_void_average_z
_platon_squeeze_void_volume
_platon_squeeze_void_count_electrons
_platon_squeeze_void_content
1 0.000 0.623 0.016 2101 1282 ' '
